data_1541094
loop_
_publ_author_name
'Paulus, H.'
'Mueller, G.'

_publ_section_title
;
 The crystal structure of a hydrogen-felspar
;
_journal_name_full
;
Neues Jahrbuch fuer Mineralogie. Monatshefte (Band=Jahr) (1950-)
;
_journal_page_first 481
_journal_page_last 490
_journal_volume 1988
_journal_year 1988
_chemical_formula_sum 'Al Ba0.01 H0.89 K0.1 O8 Si3'
_chemical_name_systematic 'H.89 K.1 Ba.01 (Al Si3 O8)'
_space_group_IT_number 12
_symmetry_space_group_name_Hall '-C 2y'
_symmetry_space_group_name_H-M 'C 1 2/m 1'
_cell_angle_alpha 90
_cell_angle_beta 116.48
_cell_angle_gamma 90
_cell_formula_units_Z 4
_cell_length_a 7.997
_cell_length_b 13.131
_cell_length_c 7.185
_cell_volume 675.334
_citation_journal_id_ASTM NJMMAW
_cod_data_source_file Paulus_NJMMAW_1988_60.cif
_cod_data_source_block H0.89Al1Ba0.01K0.1O8Si3
_cod_original_cell_volume 675.3336
_cod_original_formula_sum 'H0.89 Al1 Ba0.01 K0.1 O8 Si3'
_cod_database_code 1541094

loop_
_symmetry_equiv_pos_as_xyz
x,y,z
-x,y,-z
-x,-y,-z
x,-y,z
x+1/2,y+1/2,z
-x+1/2,y+1/2,-z
-x+1/2,-y+1/2,-z
x+1/2,-y+1/2,z

loop_
_atom_site_label
_atom_site_type_symbol
_atom_site_fract_x
_atom_site_fract_y
_atom_site_fract_z
_atom_site_occupancy
_atom_site_U_iso_or_equiv
O4 O-2 0.0131 0.3035 0.256 1 0.0
Si1 Si+4 0.004 0.1783 0.221 0.5 0.0
O2 O-2 0.5981 0 0.2926 1 0.0
Al1 Al+3 0.004 0.1783 0.221 0.5 0.0
O3 O-2 0.8166 0.1361 0.2297 1 0.0
Ba1 Ba+2 0.2634 0 0.1298 0.013 0.0
Si2 Si+4 0.6855 0.1147 0.3422 1 0.0
K1 K+1 0.2634 0 0.1298 0.102 0.0
O5 O-2 0.1913 0.128 0.4072 1 0.0
O1 O-2 0 0.1488 0 1 0.0
